data_7019109
loop_
_publ_author_name
'Basha, Maram T.'
'Chartres, Jy D.'
'Pantarat, Namfon'
'Akbar Ali, Mohammad'
'Mirza, Aminul Huq'
'Kalinowski, Danuta S.'
'Richardson, Des R.'
'Bernhardt, Paul V.'

_publ_section_title
;
 Heterocyclic dithiocarbazate iron chelators: Fe coordination chemistry
 and biological activity.
;
_journal_issue 21
_journal_name_full 'Dalton transactions (Cambridge, England : 2003)'
_journal_page_first 6536
_journal_page_last 6548
_journal_paper_doi 10.1039/c2dt12387h
_journal_volume 41
_journal_year 2012
_chemical_compound_source 'synthesis as described'
_chemical_formula_moiety 'C16 H15 Fe1 N6 O1 S4, C3 H6 O'
_chemical_formula_sum 'C19 H21 Fe N6 O2 S4'
_chemical_formula_weight 549.51
_chemical_name_systematic
;
?
;
_space_group_IT_number 148
_symmetry_cell_setting trigonal
_symmetry_Int_Tables_number 148
_symmetry_space_group_name_Hall '-R 3'
_symmetry_space_group_name_H-M 'R -3 :H'
_atom_sites_solution_hydrogens geom
_atom_sites_solution_primary direct
_atom_sites_solution_secondary difmap
_audit_conform_dict_location ftp://ftp.iucr.org/pub/cif_core.dic
_audit_conform_dict_name cif_core.dic
_audit_conform_dict_version 2.3
_audit_creation_date 2011-11-22T15:16:23-00:00
_audit_creation_method 'WinGX routine CIF_UPDATE'
_cell_angle_alpha 90
_cell_angle_beta 90
_cell_angle_gamma 120
_cell_formula_units_Z 18
_cell_length_a 36.376(5)
_cell_length_b 36.376(5)
_cell_length_c 9.3420(7)
_cell_measurement_reflns_used 1027
_cell_measurement_temperature 293(2)
_cell_measurement_theta_max 28.9851
_cell_measurement_theta_min 2.9668
_cell_measurement_wavelength 0.71073
_cell_volume 10705(2)
_computing_cell_refinement
;
CrysAlisPro, Agilent Technologies,
Version 1.171.35.11 (release 16-05-2011 CrysAlis171 .NET)
(compiled May 16 2011,17:55:39)
;
_computing_data_collection
;
CrysAlisPro, Agilent Technologies,
Version 1.171.35.11 (release 16-05-2011 CrysAlis171 .NET)
(compiled May 16 2011,17:55:39)
;
_computing_data_reduction
;
CrysAlisPro, Agilent Technologies,
Version 1.171.35.11 (release 16-05-2011 CrysAlis171 .NET)
(compiled May 16 2011,17:55:39)
;
_computing_molecular_graphics 'Ortep-3 for Windows (Farrugia, 1997)'
_computing_publication_material 'WinGX publication routines (Farrugia, 1999)'
_computing_structure_refinement 'SHELXL-97 (Sheldrick, 1997)'
_computing_structure_solution 'SIR92 (Giacovazzo et al, 1993)'
_diffrn_ambient_temperature 293(2)
_diffrn_detector_area_resol_mean 16.0696
_diffrn_measured_fraction_theta_full 0.998
_diffrn_measured_fraction_theta_max 0.998
_diffrn_measurement_device_type 'Xcalibur, Sapphire3, Gemini ultra'
_diffrn_measurement_method '\w scans'
_diffrn_orient_matrix_UB_11 -0.017624
_diffrn_orient_matrix_UB_12 -0.0142778
_diffrn_orient_matrix_UB_13 -0.0421467
_diffrn_orient_matrix_UB_21 -0.0070173
_diffrn_orient_matrix_UB_22 0.0150173
_diffrn_orient_matrix_UB_23 -0.0031015
_diffrn_orient_matrix_UB_31 0.0121256
_diffrn_orient_matrix_UB_32 0.0088153
_diffrn_orient_matrix_UB_33 -0.0630535
_diffrn_radiation_monochromator graphite
_diffrn_radiation_probe x-ray
_diffrn_radiation_type MoK\a
_diffrn_radiation_wavelength 0.71073
_diffrn_reflns_av_R_equivalents 0.0729
_diffrn_reflns_av_unetI/netI 0.1472
_diffrn_reflns_limit_h_max 43
_diffrn_reflns_limit_h_min -36
_diffrn_reflns_limit_k_max 13
_diffrn_reflns_limit_k_min -43
_diffrn_reflns_limit_l_max 10
_diffrn_reflns_limit_l_min -11
_diffrn_reflns_number 8404
_diffrn_reflns_theta_full 24.99
_diffrn_reflns_theta_max 24.99
_diffrn_reflns_theta_min 2.96
_exptl_absorpt_coefficient_mu 1.014
_exptl_absorpt_correction_T_max 0.994
_exptl_absorpt_correction_T_min 0.987
_exptl_absorpt_correction_type analytical
_exptl_absorpt_process_details
;
CrysAlisPro, Agilent Technologies,
Version 1.171.35.11 (release 16-05-2011 CrysAlis171 .NET)
(compiled May 16 2011,17:55:39)
Analytical numeric absorption correction using a multifaceted crystal
model based on expressions derived by R.C. Clark & J.S.
(Clark, R. C. & Reid, J. S. (1995). Acta Cryst. A51, 887-897)
;
_exptl_crystal_colour brown
_exptl_crystal_density_diffrn 1.534
_exptl_crystal_density_method 'not measured'
_exptl_crystal_description prism
_exptl_crystal_F_000 5094
_exptl_crystal_size_max 0.4184
_exptl_crystal_size_mid 0.1823
_exptl_crystal_size_min 0.1251
_platon_squeeze_details
;
A single acetone molecule in the asymmetric unit
was modelled as a diffuse contribution to the overall
scattering without specific atom positions using SQUEEZE/PLATON.
;
_refine_diff_density_max 0.858
_refine_diff_density_min -0.452
_refine_diff_density_rms 0.124
_refine_ls_extinction_method none
_refine_ls_goodness_of_fit_ref 0.949
_refine_ls_hydrogen_treatment constr
_refine_ls_matrix_type full
_refine_ls_number_parameters 253
_refine_ls_number_reflns 4169
_refine_ls_number_restraints 0
_refine_ls_restrained_S_all 0.949
_refine_ls_R_factor_all 0.1707
_refine_ls_R_factor_gt 0.0933
_refine_ls_shift/su_max 0
_refine_ls_shift/su_mean 0
_refine_ls_structure_factor_coef Fsqd
_refine_ls_weighting_details 'calc w=1/[\s^2^(Fo^2^)+(0.1243P)^2^+0.0000P] where P=(Fo^2^+2Fc^2^)/3'
_refine_ls_weighting_scheme calc
_refine_ls_wR_factor_gt 0.216
_refine_ls_wR_factor_ref 0.2546
_reflns_number_gt 2072
_reflns_number_total 4169
_reflns_threshold_expression >2sigma(I)
_cod_data_source_file c2dt12387h.txt
_cod_data_source_block 689mb8
_cod_depositor_comments
;
The following automatic conversions were performed:

'_symmetry_cell_setting' value 'TRIGONAL' changed to 'trigonal'
according to /home/saulius/struct/CIF-dictionaries/cif_core.dic
dictionary named 'cif_core.dic' version 2.4.1 from 2010-06-29.

Automatic conversion script
Id: cif_fix_values 1715 2011-07-08 13:25:40Z adriana 
;
_cod_original_sg_symbol_H-M 'R -3'
_cod_database_code 7019109

loop_
_symmetry_equiv_pos_as_xyz
'x, y, z'
'-y, x-y, z'
'-x+y, -x, z'
'x+2/3, y+1/3, z+1/3'
'-y+2/3, x-y+1/3, z+1/3'
'-x+y+2/3, -x+1/3, z+1/3'
'x+1/3, y+2/3, z+2/3'
'-y+1/3, x-y+2/3, z+2/3'
'-x+y+1/3, -x+2/3, z+2/3'
'-x, -y, -z'
'y, -x+y, -z'
'x-y, x, -z'
'-x+2/3, -y+1/3, -z+1/3'
'y+2/3, -x+y+1/3, -z+1/3'
'x-y+2/3, x+1/3, -z+1/3'
'-x+1/3, -y+2/3, -z+2/3'
'y+1/3, -x+y+2/3, -z+2/3'
'x-y+1/3, x+2/3, -z+2/3'

loop_
_atom_site_label
_atom_site_type_symbol
_atom_site_fract_x
_atom_site_fract_y
_atom_site_fract_z
_atom_site_U_iso_or_equiv
_atom_site_adp_type
_atom_site_occupancy
_atom_site_symmetry_multiplicity
_atom_site_calc_flag
_atom_site_refinement_flags
C1A C 0.8821(3) 0.0648(3) -0.2140(9) 0.060(3) Uani 1 1 d .
H1A H 0.8977 0.0831 -0.1403 0.072 Uiso 1 1 calc R
C1B C 0.7658(3) 0.0382(4) -0.0610(11) 0.072(3) Uani 1 1 d .
H1B H 0.7514 0.0149 -0.1209 0.086 Uiso 1 1 calc R
C2A C 0.8951(4) 0.0765(4) -0.3534(11) 0.087(4) Uani 1 1 d .
H2A H 0.9191 0.1025 -0.3736 0.104 Uiso 1 1 calc R
C2B C 0.7513(4) 0.0677(4) -0.0449(14) 0.090(4) Uani 1 1 d .
H2B H 0.728 0.0644 -0.0968 0.108 Uiso 1 1 calc R
C3A C 0.8722(4) 0.0491(4) -0.4618(10) 0.097(4) Uani 1 1 d .
H3A H 0.88 0.0566 -0.5568 0.117 Uiso 1 1 calc R
C3B C 0.7716(4) 0.1007(4) 0.0465(13) 0.086(4) Uani 1 1 d .
H3B H 0.7616 0.1194 0.0611 0.103 Uiso 1 1 calc R
C4A C 0.8369(3) 0.0100(4) -0.4278(10) 0.073(3) Uani 1 1 d .
H4A H 0.8215 -0.0096 -0.4991 0.088 Uiso 1 1 calc R
C4B C 0.8069(3) 0.1065(3) 0.1173(11) 0.073(3) Uani 1 1 d .
H4B H 0.8214 0.1295 0.1788 0.087 Uiso 1 1 calc R
C5A C 0.8257(3) 0.0012(3) -0.2879(8) 0.049(2) Uani 1 1 d .
C5B C 0.8209(3) 0.0782(3) 0.0970(9) 0.049(2) Uani 1 1 d .
C6A C 0.7885(3) -0.0398(3) -0.2450(9) 0.057(3) Uani 1 1 d .
C6B C 0.8569(3) 0.0809(3) 0.1643(8) 0.047(2) Uani 1 1 d .
H6B H 0.8736 0.1028 0.2269 0.056 Uiso 1 1 calc R
C8A C 0.7503(3) -0.0737(3) 0.0981(10) 0.059(3) Uani 1 1 d .
C8B C 0.9045(3) 0.0221(3) 0.1570(9) 0.047(2) Uani 1 1 d .
C9A C 0.7123(5) -0.1049(4) 0.3582(13) 0.147(7) Uani 1 1 d .
H9A H 0.6913 -0.1284 0.4129 0.221 Uiso 1 1 calc R
H9B H 0.7065 -0.0819 0.3623 0.221 Uiso 1 1 calc R
H9C H 0.7399 -0.0958 0.3972 0.221 Uiso 1 1 calc R
C9B C 0.9733(3) 0.0608(4) 0.3328(10) 0.082(3) Uani 1 1 d .
H9D H 0.9969 0.0605 0.3768 0.123 Uiso 1 1 calc R
H9E H 0.9545 0.0604 0.4057 0.123 Uiso 1 1 calc R
H9F H 0.9833 0.086 0.2761 0.123 Uiso 1 1 calc R
N1A N 0.8482(2) 0.0283(2) -0.1819(6) 0.0457(18) Uani 1 1 d .
N1B N 0.8004(2) 0.0443(2) 0.0109(7) 0.0506(19) Uani 1 1 d .
N2A N 0.7837(2) -0.0405(2) -0.0985(7) 0.0474(18) Uani 1 1 d .
N2B N 0.8652(2) 0.0516(2) 0.1350(6) 0.0425(17) Uani 1 1 d .
N3A N 0.7517(2) -0.0766(2) -0.0391(8) 0.054(2) Uani 1 1 d .
N3B N 0.8994(2) 0.0523(2) 0.1986(7) 0.0457(18) Uani 1 1 d .
O1A O 0.7659(2) -0.0683(2) -0.3305(6) 0.071(2) Uani 1 1 d .
S1A S 0.78570(8) -0.03026(7) 0.1986(2) 0.0558(7) Uani 1 1 d .
S1B S 0.87266(8) -0.01631(8) 0.0309(2) 0.0571(7) Uani 1 1 d .
S2A S 0.71056(12) -0.12056(10) 0.1798(3) 0.1054(13) Uani 1 1 d .
S2B S 0.94566(10) 0.01541(11) 0.2217(3) 0.0842(9) Uani 1 1 d .
Fe1 Fe 0.82497(4) 0.00620(4) 0.01207(11) 0.0435(4) Uani 1 1 d .

loop_
_atom_site_aniso_label
_atom_site_aniso_U_11
_atom_site_aniso_U_22
_atom_site_aniso_U_33
_atom_site_aniso_U_23
_atom_site_aniso_U_13
_atom_site_aniso_U_12
C1A 0.057(6) 0.056(6) 0.040(5) 0.006(4) 0.010(5) 0.008(5)
C1B 0.056(7) 0.086(8) 0.080(7) -0.007(6) -0.003(6) 0.040(6)
C2A 0.076(8) 0.079(8) 0.073(8) 0.011(6) 0.035(6) 0.013(7)
C2B 0.078(9) 0.103(10) 0.120(10) 0.017(9) -0.009(8) 0.068(8)
C3A 0.122(11) 0.108(10) 0.030(5) -0.014(6) 0.000(6) 0.033(9)
C3B 0.096(10) 0.073(9) 0.109(10) 0.021(7) 0.031(8) 0.058(8)
C4A 0.070(8) 0.079(8) 0.051(6) -0.012(6) -0.002(5) 0.022(7)
C4B 0.055(7) 0.075(8) 0.093(8) 0.010(6) 0.009(6) 0.036(6)
C5A 0.067(6) 0.058(6) 0.027(4) 0.003(4) 0.001(4) 0.035(5)
C5B 0.059(6) 0.042(6) 0.053(5) 0.003(4) 0.010(5) 0.031(5)
C6A 0.056(6) 0.073(7) 0.034(5) -0.007(5) -0.007(5) 0.027(6)
C6B 0.058(6) 0.040(5) 0.037(5) -0.005(4) 0.001(4) 0.020(5)
C8A 0.060(7) 0.040(6) 0.056(6) 0.013(4) 0.016(5) 0.009(5)
C8B 0.045(6) 0.038(5) 0.056(5) 0.014(4) 0.010(4) 0.018(5)
C9A 0.145(13) 0.081(10) 0.118(11) 0.017(8) 0.076(10) -0.017(9)
C9B 0.068(7) 0.119(10) 0.063(6) -0.007(6) -0.020(5) 0.049(7)
N1A 0.053(5) 0.052(5) 0.026(4) -0.003(3) 0.004(3) 0.022(4)
N1B 0.049(5) 0.051(5) 0.050(4) 0.013(4) 0.005(4) 0.024(4)
N2A 0.039(4) 0.048(5) 0.047(4) -0.010(3) -0.001(3) 0.015(4)
N2B 0.050(5) 0.039(4) 0.036(4) 0.001(3) 0.010(3) 0.020(4)
N3A 0.040(5) 0.052(5) 0.055(5) 0.000(4) 0.005(4) 0.012(4)
N3B 0.051(5) 0.044(5) 0.045(4) 0.001(3) 0.004(4) 0.025(4)
O1A 0.071(5) 0.071(5) 0.055(4) -0.017(4) -0.023(4) 0.025(4)
S1A 0.0690(17) 0.0486(15) 0.0386(12) 0.0037(11) 0.0101(11) 0.0209(13)
S1B 0.0659(17) 0.0543(16) 0.0553(14) -0.0091(12) -0.0033(12) 0.0332(14)
S2A 0.112(3) 0.064(2) 0.078(2) 0.0071(16) 0.0303(19) -0.0024(19)
S2B 0.080(2) 0.094(2) 0.095(2) 0.0048(18) -0.0155(17) 0.0550(19)
Fe1 0.0477(8) 0.0416(8) 0.0357(7) -0.0023(5) 0.0027(6) 0.0182(7)

loop_
_atom_type_symbol
_atom_type_description
_atom_type_scat_dispersion_real
_atom_type_scat_dispersion_imag
_atom_type_scat_source
C C 0.0033 0.0016 'International Tables Vol C Tables 4.2.6.8 and 6.1.1.4'
H H 0 0 'International Tables Vol C Tables 4.2.6.8 and 6.1.1.4'
N N 0.0061 0.0033 'International Tables Vol C Tables 4.2.6.8 and 6.1.1.4'
O O 0.0106 0.006 'International Tables Vol C Tables 4.2.6.8 and 6.1.1.4'
S S 0.1246 0.1234 'International Tables Vol C Tables 4.2.6.8 and 6.1.1.4'
Fe Fe 0.3463 0.8444 'International Tables Vol C Tables 4.2.6.8 and 6.1.1.4'

loop_
_exptl_crystal_face_index_h
_exptl_crystal_face_index_k
_exptl_crystal_face_index_l
_exptl_crystal_face_perp_dist
1 -2 0 0.0758
-1 2 0 0.0493
2 1 0 0.0551
-2 -1 0 0.076
-3 0 2 0.1814
-1 -1 -2 0.1614

loop_
_geom_angle_atom_site_label_1
_geom_angle_atom_site_label_2
_geom_angle_atom_site_label_3
_geom_angle
N1A C1A C2A 122.1(9)
N1A C1A H1A 118.9
C2A C1A H1A 118.9
N1B C1B C2B 119.6(11)
N1B C1B H1B 120.2
C2B C1B H1B 120.2
C3A C2A C1A 118.8(10)
C3A C2A H2A 120.6
C1A C2A H2A 120.6
C3B C2B C1B 119.4(11)
C3B C2B H2B 120.3
C1B C2B H2B 120.3
C2A C3A C4A 119.2(9)
C2A C3A H3A 120.4
C4A C3A H3A 120.4
C2B C3B C4B 120.0(11)
C2B C3B H3B 120
C4B C3B H3B 120
C5A C4A C3A 118.3(10)
C5A C4A H4A 120.9
C3A C4A H4A 120.9
C3B C4B C5B 119.4(11)
C3B C4B H4B 120.3
C5B C4B H4B 120.3
N1A C5A C4A 122.2(9)
N1A C5A C6A 117.0(7)
C4A C5A C6A 120.8(9)
N1B C5B C4B 121.8(9)
N1B C5B C6B 113.7(8)
C4B C5B C6B 124.5(9)
O1A C6A N2A 126.9(9)
O1A C6A C5A 123.9(8)
N2A C6A C5A 109.2(8)
N2B C6B C5B 116.6(8)
N2B C6B H6B 121.7
C5B C6B H6B 121.7
N3A C8A S1A 124.9(7)
N3A C8A S2A 113.4(7)
S1A C8A S2A 121.6(5)
N3B C8B S2B 121.7(7)
N3B C8B S1B 125.1(7)
S2B C8B S1B 113.2(5)
S2A C9A H9A 109.5
S2A C9A H9B 109.5
H9A C9A H9B 109.5
S2A C9A H9C 109.5
H9A C9A H9C 109.5
H9B C9A H9C 109.5
S2B C9B H9D 109.5
S2B C9B H9E 109.5
H9D C9B H9E 109.5
S2B C9B H9F 109.5
H9D C9B H9F 109.5
H9E C9B H9F 109.5
C1A N1A C5A 119.4(7)
C1A N1A Fe1 127.5(6)
C5A N1A Fe1 113.1(6)
C1B N1B C5B 119.7(8)
C1B N1B Fe1 126.8(7)
C5B N1B Fe1 113.4(6)
N3A N2A C6A 117.3(7)
N3A N2A Fe1 123.3(5)
C6A N2A Fe1 119.0(6)
C6B N2B N3B 119.1(7)
C6B N2B Fe1 116.4(6)
N3B N2B Fe1 124.3(5)
C8A N3A N2A 112.0(7)
C8B N3B N2B 112.2(7)
C8A S1A Fe1 94.7(3)
C8B S1B Fe1 94.8(3)
C9A S2A C8A 102.6(5)
C8B S2B C9B 101.5(5)
N2A Fe1 N2B 176.5(3)
N2A Fe1 N1B 100.9(3)
N2B Fe1 N1B 79.7(3)
N2A Fe1 N1A 81.6(3)
N2B Fe1 N1A 102.0(3)
N1B Fe1 N1A 87.8(3)
N2A Fe1 S1A 84.8(2)
N2B Fe1 S1A 91.74(19)
N1B Fe1 S1A 92.4(2)
N1A Fe1 S1A 166.1(2)
N2A Fe1 S1B 97.1(2)
N2B Fe1 S1B 82.8(2)
N1B Fe1 S1B 160.8(2)
N1A Fe1 S1B 88.3(2)
S1A Fe1 S1B 95.93(10)

loop_
_geom_bond_atom_site_label_1
_geom_bond_atom_site_label_2
_geom_bond_distance
C1A N1A 1.316(10)
C1A C2A 1.379(12)
C1A H1A 0.93
C1B N1B 1.343(11)
C1B C2B 1.421(15)
C1B H1B 0.93
C2A C3A 1.372(14)
C2A H2A 0.93
C2B C3B 1.352(16)
C2B H2B 0.93
C3A C4A 1.395(15)
C3A H3A 0.93
C3B C4B 1.363(15)
C3B H3B 0.93
C4A C5A 1.359(12)
C4A H4A 0.93
C4B C5B 1.372(12)
C4B H4B 0.93
C5A N1A 1.348(10)
C5A C6A 1.482(13)
C5B N1B 1.344(11)
C5B C6B 1.409(12)
C6A O1A 1.239(10)
C6A N2A 1.379(10)
C6B N2B 1.273(10)
C6B H6B 0.93
C8A N3A 1.289(10)
C8A S1A 1.732(10)
C8A S2A 1.765(9)
C8B N3B 1.261(10)
C8B S2B 1.740(9)
C8B S1B 1.751(9)
C9A S2A 1.753(13)
C9A H9A 0.96
C9A H9B 0.96
C9A H9C 0.96
C9B S2B 1.776(10)
C9B H9D 0.96
C9B H9E 0.96
C9B H9F 0.96
N1A Fe1 1.992(6)
N1B Fe1 1.990(7)
N2A N3A 1.365(9)
N2A Fe1 1.911(7)
N2B N3B 1.369(9)
N2B Fe1 1.942(7)
S1A Fe1 2.223(2)
S1B Fe1 2.265(3)

loop_
_platon_squeeze_void_nr
_platon_squeeze_void_average_x
_platon_squeeze_void_average_y
_platon_squeeze_void_average_z
_platon_squeeze_void_volume
_platon_squeeze_void_count_electrons
_platon_squeeze_void_content
1 0.000 0.000 0.000 6 1 ' '
2 0.000 0.000 0.500 8 2 ' '
3 0.000 0.333 0.524 372 96 ' '
4 0.000 0.667 0.735 372 96 ' '
5 0.333 1.000 0.514 372 96 ' '
6 0.333 0.333 0.144 371 96 ' '
7 0.333 0.667 0.167 8 2 ' '
8 0.333 0.667 0.667 7 1 ' '
9 0.667 0.667 0.181 371 96 ' '
10 0.667 0.000 0.811 372 96 ' '
11 0.667 0.333 0.333 7 1 ' '
12 0.667 0.333 0.833 9 2 ' '
